data_7238716
loop_
_publ_author_name
'Sun, Jie'
'Wei, Yan-Hui'
'Liu, Fu-Ling'
'Sun, Di'

_publ_section_title
;
 Syntheses, crystal structures and photoluminescent properties of
 silver(i) and cadmium(ii) coordination polymers constructed from flexible
 hexadentate di-Schiff base ligands
;
_journal_issue 27
_journal_name_full 'RSC Advances'
_journal_page_first 10189
_journal_paper_doi 10.1039/c2ra21533k
_journal_volume 2
_journal_year 2012
_chemical_formula_moiety 'C16 H13 Ag2 N4 O6 S'
_chemical_formula_sum 'C16 H13 Ag2 N4 O6 S'
_chemical_formula_weight 605.10
_space_group_crystal_system monoclinic
_space_group_IT_number 14
_space_group_name_Hall '-P 2yn'
_space_group_name_H-M_alt 'P 1 21/n 1'
_atom_sites_solution_hydrogens geom
_atom_sites_solution_primary direct
_atom_sites_solution_secondary difmap
_audit_creation_date 2012-06-18
_audit_creation_method
;
Olex2 1.2-ac2
(compiled 2012.03.06 svn.r2239, GUI svn.r4109)
;
_cell_angle_alpha 90.00
_cell_angle_beta 99.2030(10)
_cell_angle_gamma 90.00
_cell_formula_units_Z 4
_cell_length_a 11.0150(12)
_cell_length_b 9.2725(10)
_cell_length_c 18.251(2)
_cell_measurement_temperature 298(2)
_cell_volume 1840.1(3)
_computing_molecular_graphics
;
O. V. Dolomanov, L. J. Bourhis, R. J. Gildea, J. A. K. Howard and H. Puschmann,
OLEX2: a complete structure solution, refinement and analysis program.
J. Appl. Cryst. (2009). 42, 339-341.
;
_computing_publication_material
;
O. V. Dolomanov, L. J. Bourhis, R. J. Gildea, J. A. K. Howard and H. Puschmann,
OLEX2: a complete structure solution, refinement and analysis program.
J. Appl. Cryst. (2009). 42, 339-341.
;
_computing_structure_refinement
;
XL, G.M. Sheldrick, Acta Cryst.
(2008). A64, 112-122
;
_computing_structure_solution
;
XS, G.M. Sheldrick, Acta Cryst.
(2008). A64, 112-122
;
_diffrn_ambient_temperature 298(2)
_diffrn_measured_fraction_theta_full 0.998
_diffrn_measured_fraction_theta_max 0.998
_diffrn_radiation_monochromator graphite
_diffrn_radiation_type MoK\a
_diffrn_radiation_wavelength 0.71073
_diffrn_reflns_av_R_equivalents 0.0418
_diffrn_reflns_av_unetI/netI 0.0484
_diffrn_reflns_limit_h_max 14
_diffrn_reflns_limit_h_min -14
_diffrn_reflns_limit_k_max 12
_diffrn_reflns_limit_k_min -12
_diffrn_reflns_limit_l_max 23
_diffrn_reflns_limit_l_min -23
_diffrn_reflns_number 15090
_diffrn_reflns_theta_full 27.55
_diffrn_reflns_theta_max 27.55
_diffrn_reflns_theta_min 2.26
_diffrn_source 'fine-focus sealed tube'
_exptl_absorpt_coefficient_mu 2.286
_exptl_absorpt_correction_T_max 0.8036
_exptl_absorpt_correction_T_min 0.7255
_exptl_absorpt_correction_type multi-scan
_exptl_absorpt_process_details sadabs
_exptl_crystal_colour yellow
_exptl_crystal_density_diffrn 2.184
_exptl_crystal_density_method 'not measured'
_exptl_crystal_F_000 1180
_exptl_crystal_size_max 0.15
_exptl_crystal_size_mid 0.11
_exptl_crystal_size_min 0.10
_refine_diff_density_max 1.256
_refine_diff_density_min -0.868
_refine_diff_density_rms 0.104
_refine_ls_extinction_method none
_refine_ls_goodness_of_fit_ref 1.034
_refine_ls_hydrogen_treatment constr
_refine_ls_matrix_type full
_refine_ls_number_parameters 289
_refine_ls_number_reflns 4239
_refine_ls_number_restraints 29
_refine_ls_restrained_S_all 1.039
_refine_ls_R_factor_all 0.0737
_refine_ls_R_factor_gt 0.0481
_refine_ls_shift/su_max 0.003
_refine_ls_shift/su_mean 0.000
_refine_ls_structure_factor_coef Fsqd
_refine_ls_weighting_details 'calc w=1/[\s^2^(Fo^2^)+(0.0565P)^2^+3.5889P] where P=(Fo^2^+2Fc^2^)/3'
_refine_ls_weighting_scheme calc
_refine_ls_wR_factor_gt 0.1219
_refine_ls_wR_factor_ref 0.1344
_reflns_number_gt 2976
_reflns_number_total 4239
_reflns_threshold_expression >2sigma(I)
_cod_data_source_file c2ra21533k.txt
_cod_data_source_block p1
_cod_database_code 7238716

loop_
_space_group_symop_id
_space_group_symop_operation_xyz
1 'x, y, z'
2 '-x+1/2, y+1/2, -z+1/2'
3 '-x, -y, -z'
4 'x-1/2, -y-1/2, z-1/2'

loop_
_atom_site_label
_atom_site_type_symbol
_atom_site_fract_x
_atom_site_fract_y
_atom_site_fract_z
_atom_site_U_iso_or_equiv
_atom_site_adp_type
_atom_site_occupancy
_atom_site_symmetry_multiplicity
_atom_site_calc_flag
_atom_site_refinement_flags
Ag1 Ag 0.70227(10) 0.24490(10) 0.54745(4) 0.0611(2) Uani 0.90 1 d P
Ag1A Ag 0.6828(9) 0.2246(10) 0.5756(5) 0.075(2) Uani 0.10 1 d P
Ag2 Ag 0.63535(6) -0.20467(6) 0.69549(3) 0.0700(2) Uani 1 1 d .
S1 S 0.70018(13) -0.05487(14) 0.59672(7) 0.0429(3) Uani 1 1 d .
C1 C 0.8264(8) 0.4818(7) 0.4451(4) 0.075(2) Uani 1 1 d .
H1 H 0.8241 0.5405 0.4862 0.090 Uiso 1 1 calc R
C2 C 0.8776(10) 0.5404(9) 0.3848(5) 0.106(3) Uani 1 1 d .
H2 H 0.8966 0.6378 0.3826 0.127 Uiso 1 1 calc R
C3 C 0.8972(9) 0.4484(9) 0.3311(4) 0.087(3) Uani 1 1 d .
H3 H 0.9378 0.4809 0.2933 0.104 Uiso 1 1 calc R
C4 C 0.8571(5) 0.3015(6) 0.3306(3) 0.0425(12) Uani 1 1 d .
H4 H 0.8690 0.2354 0.2941 0.051 Uiso 1 1 calc R
C5 C 0.7979(6) 0.2677(6) 0.3912(3) 0.0518(14) Uani 1 1 d .
C6 C 0.7490(6) 0.1219(6) 0.3934(3) 0.0524(14) Uani 1 1 d .
H6 H 0.7586 0.0563 0.3562 0.063 Uiso 1 1 calc R
C7 C 0.6395(5) -0.0536(6) 0.4438(3) 0.0432(12) Uani 1 1 d .
C8 C 0.5838(6) -0.1167(8) 0.3764(3) 0.0609(17) Uani 1 1 d .
H8 H 0.5839 -0.0665 0.3323 0.073 Uiso 1 1 calc R
C9 C 0.5305(6) -0.2477(8) 0.3740(4) 0.0668(18) Uani 1 1 d .
H9 H 0.4955 -0.2872 0.3287 0.080 Uiso 1 1 calc R
C10 C 0.5278(6) -0.3239(7) 0.4393(4) 0.0584(16) Uani 1 1 d .
H10 H 0.4914 -0.4146 0.4378 0.070 Uiso 1 1 calc R
C11 C 0.5793(5) -0.2642(6) 0.5066(3) 0.0490(13) Uani 1 1 d .
H11 H 0.5763 -0.3146 0.5503 0.059 Uiso 1 1 calc R
C12 C 0.6360(5) -0.1289(5) 0.5095(3) 0.0369(11) Uani 1 1 d .
C13 C 0.8619(5) -0.1139(7) 0.6098(3) 0.0508(14) Uani 1 1 d .
H13A H 0.9017 -0.0844 0.6588 0.061 Uiso 1 1 calc R
H13B H 0.8641 -0.2184 0.6080 0.061 Uiso 1 1 calc R
C14 C 0.9812(5) 0.0828(6) 0.5591(3) 0.0485(13) Uani 1 1 d .
H14 H 0.9687 0.1401 0.5990 0.058 Uiso 1 1 calc R
C15 C 0.9338(5) -0.0548(6) 0.5531(3) 0.0418(12) Uani 1 1 d .
C16 C 0.9530(5) -0.1374(6) 0.4932(3) 0.0490(13) Uani 1 1 d .
H16 H 0.9215 -0.2305 0.4879 0.059 Uiso 1 1 calc R
N1 N 0.7848(6) 0.3582(6) 0.4467(3) 0.0682(15) Uani 1 1 d .
N2 N 0.6927(4) 0.0845(5) 0.4464(2) 0.0444(10) Uani 1 1 d .
N3 N 0.7179(5) -0.0295(5) 0.8337(3) 0.0540(12) Uani 1 1 d .
N4 N 0.4502(5) -0.3863(6) 0.7369(3) 0.0663(16) Uani 1 1 d D
O1 O 0.7191(4) -0.1636(4) 0.8274(2) 0.0633(12) Uani 1 1 d .
O2 O 0.7538(5) 0.0243(6) 0.8949(2) 0.0783(14) Uani 1 1 d .
O3 O 0.6844(5) 0.0476(6) 0.7795(3) 0.0852(16) Uani 1 1 d .
O4 O 0.5376(7) -0.4292(7) 0.7118(5) 0.114(2) Uani 0.90 1 d PDU
O4A O 0.558(2) -0.353(7) 0.764(4) 0.108(5) Uani 0.10 1 d PDU
O5 O 0.4386(6) -0.2526(6) 0.7430(5) 0.102(2) Uani 0.90 1 d PDU
O5A O 0.445(6) -0.348(6) 0.6706(11) 0.102(5) Uani 0.10 1 d PDU
O6 O 0.3835(6) -0.4750(7) 0.7601(4) 0.114(2) Uani 1 1 d D

loop_
_atom_site_aniso_label
_atom_site_aniso_U_11
_atom_site_aniso_U_22
_atom_site_aniso_U_33
_atom_site_aniso_U_23
_atom_site_aniso_U_13
_atom_site_aniso_U_12
Ag1 0.0971(6) 0.0449(3) 0.0475(4) -0.0118(3) 0.0305(4) -0.0149(3)
Ag1A 0.096(6) 0.062(4) 0.070(5) -0.021(4) 0.020(5) -0.017(3)
Ag2 0.0996(5) 0.0721(4) 0.0434(3) -0.0008(2) 0.0270(3) -0.0304(3)
S1 0.0604(8) 0.0374(6) 0.0330(6) -0.0029(5) 0.0141(6) -0.0110(6)
C1 0.131(6) 0.050(4) 0.055(4) -0.026(3) 0.053(4) -0.042(4)
C2 0.186(10) 0.063(5) 0.076(5) -0.012(4) 0.042(6) -0.049(6)
C3 0.149(8) 0.067(5) 0.045(4) 0.003(3) 0.018(4) -0.028(5)
C4 0.047(3) 0.048(3) 0.032(2) 0.007(2) 0.007(2) -0.010(2)
C5 0.067(4) 0.048(3) 0.042(3) 0.000(2) 0.012(3) -0.003(3)
C6 0.074(4) 0.041(3) 0.044(3) -0.001(2) 0.016(3) -0.003(3)
C7 0.049(3) 0.039(3) 0.042(3) -0.002(2) 0.008(2) -0.003(2)
C8 0.077(4) 0.071(4) 0.034(3) 0.002(3) 0.006(3) -0.008(3)
C9 0.068(4) 0.074(5) 0.057(4) -0.025(3) 0.002(3) -0.020(3)
C10 0.061(4) 0.051(4) 0.063(4) -0.016(3) 0.010(3) -0.013(3)
C11 0.054(3) 0.037(3) 0.054(3) -0.003(2) 0.004(3) -0.005(2)
C12 0.043(3) 0.033(2) 0.034(2) -0.002(2) 0.004(2) -0.001(2)
C13 0.055(3) 0.055(3) 0.040(3) 0.011(3) 0.000(3) -0.011(3)
C14 0.053(3) 0.047(3) 0.047(3) -0.006(2) 0.011(3) -0.012(3)
C15 0.040(3) 0.039(3) 0.043(3) 0.006(2) -0.002(2) -0.007(2)
C16 0.056(3) 0.039(3) 0.050(3) -0.002(2) 0.004(3) -0.021(3)
N1 0.093(4) 0.061(3) 0.055(3) -0.005(3) 0.026(3) -0.011(3)
N2 0.055(3) 0.041(2) 0.039(2) 0.0062(19) 0.010(2) 0.001(2)
N3 0.072(3) 0.048(3) 0.040(3) 0.001(2) 0.004(2) 0.003(2)
N4 0.066(4) 0.077(4) 0.053(3) 0.020(3) 0.000(3) -0.026(3)
O1 0.093(3) 0.039(2) 0.055(3) -0.0014(18) 0.001(2) 0.002(2)
O2 0.113(4) 0.071(3) 0.046(2) -0.015(2) -0.002(3) -0.006(3)
O3 0.127(5) 0.063(3) 0.060(3) 0.020(2) -0.002(3) 0.016(3)
O4 0.124(5) 0.064(4) 0.174(6) -0.029(4) 0.082(5) -0.015(4)
O4A 0.113(8) 0.068(8) 0.158(9) -0.021(8) 0.064(8) -0.014(8)
O5 0.102(5) 0.064(4) 0.147(6) -0.012(4) 0.045(4) -0.013(3)
O5A 0.105(8) 0.063(8) 0.154(9) -0.014(8) 0.068(8) -0.019(7)
O6 0.100(4) 0.123(5) 0.115(5) 0.055(4) 0.006(4) -0.051(4)

loop_
_atom_type_symbol
_atom_type_description
_atom_type_scat_dispersion_real
_atom_type_scat_dispersion_imag
_atom_type_scat_source
C C 0.0033 0.0016 'International Tables Vol C Tables 4.2.6.8 and 6.1.1.4'
H H 0.0000 0.0000 'International Tables Vol C Tables 4.2.6.8 and 6.1.1.4'
Ag Ag -0.8971 1.1015 'International Tables Vol C Tables 4.2.6.8 and 6.1.1.4'
N N 0.0061 0.0033 'International Tables Vol C Tables 4.2.6.8 and 6.1.1.4'
O O 0.0106 0.0060 'International Tables Vol C Tables 4.2.6.8 and 6.1.1.4'
S S 0.1246 0.1234 'International Tables Vol C Tables 4.2.6.8 and 6.1.1.4'

loop_
_geom_angle_atom_site_label_1
_geom_angle_atom_site_label_2
_geom_angle_atom_site_label_3
_geom_angle
_geom_angle_site_symmetry_1
_geom_angle_site_symmetry_3
_geom_angle_publ_flag
C10 Ag1 S1 100.23(15) 3_656 . y
N1 Ag1 S1 132.04(15) . . y
N1 Ag1 C10 115.1(2) . 3_656 y
N1 Ag1 O1 115.91(18) . 2_656 y
N2 Ag1 S1 68.85(11) . . y
N2 Ag1 C10 108.51(17) . 3_656 y
N2 Ag1 N1 69.79(17) . . y
N2 Ag1 O1 155.28(16) . 2_656 y
O1 Ag1 S1 93.51(10) 2_656 . y
O1 Ag1 C10 91.12(17) 2_656 3_656 y
S1 Ag2 O5 136.16(19) . . y
O1 Ag2 S1 121.27(11) . . y
O1 Ag2 O5 84.2(2) . . y
O4 Ag2 S1 140.5(2) . . y
O4 Ag2 O1 96.8(2) . . y
O4 Ag2 O5 50.78(19) . . y
Ag1A S1 Ag1 11.19(19) . . ?
Ag2 S1 Ag1 140.97(6) . . ?
Ag2 S1 Ag1A 129.8(2) . . ?
C12 S1 Ag1 96.53(17) . . ?
C12 S1 Ag1A 104.0(3) . . ?
C12 S1 Ag2 108.48(17) . . ?
C12 S1 C13 103.9(3) . . ?
C13 S1 Ag1 105.51(19) . . ?
C13 S1 Ag1A 111.0(3) . . ?
C13 S1 Ag2 97.16(18) . . ?
C2 C1 H1 117.8 . . ?
N1 C1 H1 117.8 . . ?
N1 C1 C2 124.4(6) . . ?
C1 C2 H2 121.5 . . ?
C3 C2 C1 116.9(7) . . ?
C3 C2 H2 121.5 . . ?
C2 C3 H3 119.2 . . ?
C2 C3 C4 121.6(7) . . ?
C4 C3 H3 119.2 . . ?
C3 C4 H4 123.6 . . ?
C5 C4 C3 112.9(6) . . ?
C5 C4 H4 123.6 . . ?
C4 C5 C6 116.6(5) . . ?
N1 C5 C4 125.0(6) . . ?
N1 C5 C6 118.3(5) . . ?
C5 C6 H6 120.0 . . ?
N2 C6 C5 119.9(5) . . ?
N2 C6 H6 120.0 . . ?
C12 C7 C8 118.3(5) . . ?
C12 C7 N2 119.7(5) . . ?
N2 C7 C8 121.9(5) . . ?
C7 C8 H8 119.0 . . ?
C9 C8 C7 122.0(6) . . ?
C9 C8 H8 119.0 . . ?
Ag1A C9 H9 94.4 3_656 . ?
C8 C9 Ag1A 108.7(5) . 3_656 ?
C8 C9 H9 120.0 . . ?
C8 C9 C10 120.0(6) . . ?
C10 C9 Ag1A 66.7(4) . 3_656 ?
C10 C9 H9 120.0 . . ?
Ag1 C10 H10 80.9 3_656 . ?
Ag1A C10 Ag1 12.9(2) 3_656 3_656 ?
Ag1A C10 H10 86.7 3_656 . ?
C9 C10 Ag1 95.1(4) . 3_656 ?
C9 C10 Ag1A 82.2(5) . 3_656 ?
C9 C10 H10 120.1 . . ?
C11 C10 Ag1 94.0(4) . 3_656 ?
C11 C10 Ag1A 101.2(5) . 3_656 ?
C11 C10 C9 119.7(6) . . ?
C11 C10 H10 120.1 . . ?
C10 C11 H11 119.7 . . ?
C10 C11 C12 120.7(6) . . ?
C12 C11 H11 119.7 . . ?
C7 C12 S1 121.1(4) . . ?
C7 C12 C11 119.3(5) . . ?
C11 C12 S1 119.6(4) . . ?
S1 C13 H13A 108.7 . . ?
S1 C13 H13B 108.7 . . ?
H13A C13 H13B 107.6 . . ?
C15 C13 S1 114.0(4) . . ?
C15 C13 H13A 108.7 . . ?
C15 C13 H13B 108.7 . . ?
C15 C14 H14 119.4 . . ?
C15 C14 C16 121.2(5) . 3_756 ?
C16 C14 H14 119.4 3_756 . ?
C14 C15 C13 121.2(5) . . ?
C14 C15 C16 118.3(5) . . ?
C16 C15 C13 120.6(5) . . ?
C14 C16 H16 119.7 3_756 . ?
C15 C16 C14 120.5(5) . 3_756 ?
C15 C16 H16 119.7 . . ?
C1 N1 Ag1 127.3(4) . . ?
C1 N1 C5 118.6(6) . . ?
C5 N1 Ag1 113.7(4) . . ?
C6 N2 Ag1 117.0(4) . . ?
C6 N2 C7 118.2(5) . . ?
C7 N2 Ag1 124.6(3) . . ?
O2 N3 O1 118.8(5) . . ?
O3 N3 O1 120.8(5) . . ?
O3 N3 O2 120.4(5) . . ?
O4 N4 O4A 57(3) . . ?
O4 N4 O5 117.6(6) . . ?
O4 N4 O5A 69(3) . . ?
O4 N4 O6 118.2(7) . . ?
O4A N4 O5 80(3) . . ?
O4A N4 O5A 102(4) . . ?
O5A N4 O5 80(3) . . ?
O6 N4 O4A 128(3) . . ?
O6 N4 O5 123.9(7) . . ?
O6 N4 O5A 126(3) . . ?
Ag1 O1 Ag2 150.95(19) 2_646 . ?
Ag1A O1 Ag1 13.7(2) 2_646 2_646 ?
Ag1A O1 Ag2 141.1(3) 2_646 . ?
N3 O1 Ag1 105.4(3) . 2_646 ?
N3 O1 Ag1A 114.1(4) . 2_646 ?
N3 O1 Ag2 103.6(3) . . ?
N4 O4 Ag2 99.4(5) . . ?
N4 O4 O5A 57.4(15) . . ?
O4A O4 Ag2 63(3) . . ?
O4A O4 N4 63.7(17) . . ?
O4A O4 O5A 98(3) . . ?
O5A O4 Ag2 76(2) . . ?
N4 O4A Ag2 112(4) . . ?
N4 O4A O5 50.0(15) . . ?
O4 O4A Ag2 88(4) . . ?
O4 O4A N4 59.2(15) . . ?
O4 O4A O5 97(2) . . ?
O5 O4A Ag2 83(3) . . ?
N4 O5 Ag2 92.2(4) . . ?
N4 O5 O4A 49.9(15) . . ?
N4 O5 O5A 50.2(14) . . ?
O4A O5 Ag2 57(2) . . ?
O5A O5 Ag2 70(2) . . ?
O5A O5 O4A 74(3) . . ?
N4 O5A Ag2 94(3) . . ?
N4 O5A O4 53.7(14) . . ?
N4 O5A O5 50.2(14) . . ?
O4 O5A Ag2 70(2) . . ?
O4 O5A O5 88.8(17) . . ?
O5 O5A Ag2 72(2) . . ?

loop_
_geom_bond_atom_site_label_1
_geom_bond_atom_site_label_2
_geom_bond_distance
_geom_bond_site_symmetry_2
_geom_bond_publ_flag
Ag1 S1 2.9227(16) . y
Ag1 C10 2.685(6) 3_656 y
Ag1 N1 2.419(5) . y
Ag1 N2 2.359(4) . y
Ag1 O1 2.460(4) 2_656 y
Ag2 S1 2.4700(13) . y
Ag2 O1 2.466(4) . y
Ag2 O4 2.384(7) . y
Ag2 O5 2.500(7) . y
S1 C12 1.773(5) . ?
S1 C13 1.842(6) . ?
C1 H1 0.9300 . ?
C1 C2 1.423(10) . ?
C1 N1 1.236(8) . ?
C2 H2 0.9300 . ?
C2 C3 1.342(11) . ?
C3 H3 0.9300 . ?
C3 C4 1.432(9) . ?
C4 H4 0.9300 . ?
C4 C5 1.406(7) . ?
C5 C6 1.458(8) . ?
C5 N1 1.340(8) . ?
C6 H6 0.9300 . ?
C6 N2 1.278(7) . ?
C7 C8 1.410(8) . ?
C7 C12 1.395(7) . ?
C7 N2 1.405(7) . ?
C8 H8 0.9300 . ?
C8 C9 1.347(9) . ?
C9 Ag1A 2.664(12) 3_656 ?
C9 H9 0.9300 . ?
C9 C10 1.389(10) . ?
C10 Ag1 2.685(6) 3_656 ?
C10 Ag1A 2.469(12) 3_656 ?
C10 H10 0.9300 . ?
C10 C11 1.383(8) . ?
C11 H11 0.9300 . ?
C11 C12 1.398(7) . ?
C13 H13A 0.9700 . ?
C13 H13B 0.9700 . ?
C13 C15 1.504(7) . ?
C14 H14 0.9300 . ?
C14 C15 1.376(7) . ?
C14 C16 1.383(8) 3_756 ?
C15 C16 1.379(8) . ?
C16 C14 1.383(8) 3_756 ?
C16 H16 0.9300 . ?
N3 O1 1.249(6) . ?
N3 O2 1.229(6) . ?
N3 O3 1.228(6) . ?
N4 O4 1.198(6) . ?
N4 O4A 1.250(10) . ?
N4 O5 1.253(6) . ?
N4 O5A 1.253(10) . ?
N4 O6 1.223(6) . ?
O1 Ag1 2.460(4) 2_646 ?
O1 Ag1A 2.182(10) 2_646 ?
O4 O4A 1.17(6) . ?
O4 O5A 1.39(5) . ?
O4A O5 1.61(5) . ?
O5 O5A 1.60(5) . ?
